data_4304096
loop_
_publ_author_name
'Joanna K. Day'
'Christopher Bresner'
'Natalie D. Coombs'
'Ian A. Fallis'
'Li-Ling Ooi'
'Simon Aldridge'

_publ_section_title
;
Colorimetric Fluoride Ion Sensing by Polyborylated Ferrocenes: Structural
Influences on Thermodynamics and Kinetics
;
_journal_name_full 'Inorganic Chemistry'
_journal_page_first 793
_journal_page_last 804
_journal_paper_doi 10.1021/ic701494p
_journal_volume 47
_journal_year 2008
_chemical_absolute_configuration syn
_chemical_formula_sum 'C30 H40 B2 Fe O4'
_chemical_formula_weight 542.09
_chemical_name_common sa0419
_chemical_name_systematic
;
 ?
;
_space_group_IT_number 4
_symmetry_cell_setting monoclinic
_symmetry_space_group_name_Hall 'P 2yb'
_symmetry_space_group_name_H-M 'P 1 21 1'
_atom_sites_solution_hydrogens geom
_atom_sites_solution_primary direct
_atom_sites_solution_secondary difmap
_audit_creation_method SHELXL-97
_cell_angle_alpha 90.00
_cell_angle_beta 92.140(2)
_cell_angle_gamma 90.00
_cell_formula_units_Z 2
_cell_length_a 10.0381(3)
_cell_length_b 7.4076(3)
_cell_length_c 18.2949(7)
_cell_measurement_reflns_used 12658
_cell_measurement_temperature 150(2)
_cell_measurement_theta_max 27.485
_cell_measurement_theta_min 2.91
_cell_volume 1359.43(9)
_computing_cell_refinement 'HKL Scalepack (Otwinowski & Minor 1997)'
_computing_data_collection 'Collect (Nonius BV, 1997-2000)'
_computing_data_reduction 'HKL Denzo and Scalepack (Otwinowski & Minor 1997)'
_computing_molecular_graphics 'Ortep-3 for Windows (Farrugia, 1997)'
_computing_publication_material 'WinGX publication routines (Farrugia, 1999)'
_computing_structure_refinement 'SHELXL-97 (Sheldrick, 1997)'
_computing_structure_solution 'Dirdif-99 (Beurskens, 1999)'
_diffrn_ambient_temperature 150(2)
_diffrn_measured_fraction_theta_full 0.997
_diffrn_measured_fraction_theta_max 0.997
_diffrn_measurement_device_type KappaCCD
_diffrn_measurement_method CCD
_diffrn_radiation_monochromator graphite
_diffrn_radiation_source 'fine-focus sealed tube'
_diffrn_radiation_type MoK\a
_diffrn_radiation_wavelength 0.71073
_diffrn_reflns_av_R_equivalents 0.0740
_diffrn_reflns_av_sigmaI/netI 0.0858
_diffrn_reflns_limit_h_max 12
_diffrn_reflns_limit_h_min -13
_diffrn_reflns_limit_k_max 9
_diffrn_reflns_limit_k_min -7
_diffrn_reflns_limit_l_max 23
_diffrn_reflns_limit_l_min -23
_diffrn_reflns_number 11317
_diffrn_reflns_theta_full 27.48
_diffrn_reflns_theta_max 27.48
_diffrn_reflns_theta_min 2.96
_exptl_absorpt_coefficient_mu 0.589
_exptl_absorpt_correction_T_max 0.9544
_exptl_absorpt_correction_T_min 0.8524
_exptl_absorpt_correction_type multi-scan
_exptl_absorpt_process_details 'Sortav (Blessing, 1995)'
_exptl_crystal_colour yellow
_exptl_crystal_density_diffrn 1.324
_exptl_crystal_density_method 'not measured'
_exptl_crystal_description plate
_exptl_crystal_F_000 576
_exptl_crystal_size_max 0.28
_exptl_crystal_size_mid 0.25
_exptl_crystal_size_min 0.08
_refine_diff_density_max 0.457
_refine_diff_density_min -0.474
_refine_diff_density_rms 0.072
_refine_ls_abs_structure_details 'Flack H D (1983), Acta Cryst. A39, 876-881'
_refine_ls_abs_structure_Flack 0.02(2)
_refine_ls_extinction_method none
_refine_ls_goodness_of_fit_ref 1.030
_refine_ls_hydrogen_treatment constr
_refine_ls_matrix_type full
_refine_ls_number_parameters 340
_refine_ls_number_reflns 5346
_refine_ls_number_restraints 1
_refine_ls_restrained_S_all 1.030
_refine_ls_R_factor_all 0.0731
_refine_ls_R_factor_gt 0.0559
_refine_ls_shift/su_max 0.002
_refine_ls_shift/su_mean 0.000
_refine_ls_structure_factor_coef Fsqd
_refine_ls_weighting_details 'calc w=1/[\s^2^(Fo^2^)+(0.0605P)^2^+0.6250P] where P=(Fo^2^+2Fc^2^)/3'
_refine_ls_weighting_scheme calc
_refine_ls_wR_factor_gt 0.1254
_refine_ls_wR_factor_ref 0.1349
_reflns_number_gt 4388
_reflns_number_total 5346
_reflns_threshold_expression >2sigma(I)
_cod_data_source_file ic701494p-file004.cif
_cod_data_source_block sa0419
_cod_original_sg_symbol_H-M 'P 21'
_cod_database_code 4304096

loop_
_symmetry_equiv_pos_as_xyz
'x, y, z'
'-x, y+1/2, -z'

loop_
_atom_site_label
_atom_site_type_symbol
_atom_site_fract_x
_atom_site_fract_y
_atom_site_fract_z
_atom_site_U_iso_or_equiv
_atom_site_adp_type
_atom_site_occupancy
_atom_site_symmetry_multiplicity
_atom_site_calc_flag
_atom_site_refinement_flags
_atom_site_disorder_assembly
_atom_site_disorder_group
C1 C 0.1024(5) 0.1493(7) 0.3334(2) 0.0344(11) Uani 1 1 d . . .
H1 H 0.0099 0.1294 0.3391 0.041 Uiso 1 1 calc R . .
C2 C 0.1591(4) 0.2710(6) 0.2841(2) 0.0305(10) Uani 1 1 d . . .
H2 H 0.1115 0.3478 0.2508 0.037 Uiso 1 1 calc R . .
C3 C 0.2988(4) 0.2586(6) 0.2932(2) 0.0277(9) Uani 1 1 d . . .
H3 H 0.3612 0.3263 0.2666 0.033 Uiso 1 1 calc R . .
C4 C 0.3319(4) 0.1292(6) 0.3481(2) 0.0277(9) Uani 1 1 d . . .
C5 C 0.2077(4) 0.0619(6) 0.3731(2) 0.0314(11) Uani 1 1 d . . .
H5 H 0.1976 -0.0266 0.4100 0.038 Uiso 1 1 calc R . .
C6 C 0.1272(5) -0.2102(6) 0.2227(3) 0.0341(11) Uani 1 1 d . . .
H6 H 0.0461 -0.2604 0.2386 0.041 Uiso 1 1 calc R . .
C7 C 0.1389(4) -0.0753(6) 0.1668(2) 0.0317(10) Uani 1 1 d . . .
C8 C 0.2792(4) -0.0413(7) 0.1606(2) 0.0369(12) Uani 1 1 d . . .
H8 H 0.3182 0.0420 0.1282 0.044 Uiso 1 1 calc R . .
C9 C 0.3486(5) -0.1544(7) 0.2116(2) 0.0393(12) Uani 1 1 d . . .
H9 H 0.4428 -0.1607 0.2185 0.047 Uiso 1 1 calc R . .
C10 C 0.2563(5) -0.2559(6) 0.2502(3) 0.0396(12) Uani 1 1 d . . .
H10 H 0.2769 -0.3402 0.2881 0.047 Uiso 1 1 calc R . .
C11 C 0.6768(5) -0.0189(7) 0.5082(2) 0.0387(13) Uani 1 1 d . . .
H11A H 0.6619 0.1118 0.5070 0.058 Uiso 1 1 calc R . .
H11B H 0.7715 -0.0434 0.5188 0.058 Uiso 1 1 calc R . .
H11C H 0.6237 -0.0729 0.5464 0.058 Uiso 1 1 calc R . .
C12 C 0.6353(4) -0.0998(6) 0.4346(2) 0.0282(9) Uani 1 1 d . . .
C13 C 0.6950(4) 0.0067(7) 0.36872(19) 0.0284(8) Uani 1 1 d . . .
H13 H 0.7668 0.0890 0.3882 0.034 Uiso 1 1 calc R . .
C14 C 0.7519(4) -0.1107(6) 0.3074(2) 0.0323(10) Uani 1 1 d . . .
H14A H 0.6982 -0.0908 0.2616 0.039 Uiso 1 1 calc R . .
H14B H 0.8443 -0.0719 0.2988 0.039 Uiso 1 1 calc R . .
C15 C 0.7517(5) -0.3115(6) 0.3258(2) 0.0334(10) Uani 1 1 d . . .
H15 H 0.7889 -0.3917 0.2877 0.040 Uiso 1 1 calc R . .
C16 C 0.6604(4) -0.3011(6) 0.4287(2) 0.0275(9) Uani 1 1 d . . .
H16 H 0.6271 -0.3747 0.4700 0.033 Uiso 1 1 calc R . .
C17 C 0.6123(4) -0.3657(6) 0.3512(2) 0.0311(10) Uani 1 1 d . . .
H17A H 0.5934 -0.4967 0.3479 0.037 Uiso 1 1 calc R . .
H17B H 0.5383 -0.2935 0.3290 0.037 Uiso 1 1 calc R . .
C18 C 0.8062(5) -0.3480(7) 0.4058(2) 0.0302(10) Uani 1 1 d . . .
C19 C 0.9267(4) -0.2392(7) 0.4343(2) 0.0367(11) Uani 1 1 d . . .
H19A H 0.9452 -0.2681 0.4860 0.055 Uiso 1 1 calc R . .
H19B H 0.9076 -0.1100 0.4293 0.055 Uiso 1 1 calc R . .
H19C H 1.0045 -0.2697 0.4060 0.055 Uiso 1 1 calc R . .
C20 C 0.8374(5) -0.5449(6) 0.4169(2) 0.0416(13) Uani 1 1 d . . .
H20A H 0.9184 -0.5758 0.3913 0.062 Uiso 1 1 calc R . .
H20B H 0.7628 -0.6179 0.3974 0.062 Uiso 1 1 calc R . .
H20C H 0.8514 -0.5694 0.4693 0.062 Uiso 1 1 calc R . .
C21 C -0.2476(5) -0.0069(9) 0.0243(3) 0.0451(13) Uani 1 1 d . . .
H21A H -0.1764 -0.0698 -0.0007 0.068 Uiso 1 1 calc R . .
H21B H -0.2968 0.0706 -0.0107 0.068 Uiso 1 1 calc R . .
H21C H -0.3085 -0.0956 0.0445 0.068 Uiso 1 1 calc R . .
C22 C -0.1871(4) 0.1082(6) 0.0858(2) 0.0306(10) Uani 1 1 d . . .
C23 C -0.0815(4) 0.2492(7) 0.0587(2) 0.0342(11) Uani 1 1 d . . .
H23 H -0.0860 0.2528 0.0041 0.041 Uiso 1 1 calc R . .
C24 C -0.0964(5) 0.4411(6) 0.0882(2) 0.0369(11) Uani 1 1 d . . .
H24A H -0.0135 0.4749 0.1158 0.044 Uiso 1 1 calc R . .
H24B H -0.1077 0.5253 0.0464 0.044 Uiso 1 1 calc R . .
C25 C -0.2142(4) 0.4631(6) 0.1378(2) 0.0335(11) Uani 1 1 d . . .
H25 H -0.2254 0.5865 0.1590 0.040 Uiso 1 1 calc R . .
C26 C -0.2126(5) 0.3072(6) 0.1935(2) 0.0332(11) Uani 1 1 d . . .
H26A H -0.2645 0.3310 0.2375 0.040 Uiso 1 1 calc R . .
H26B H -0.1225 0.2607 0.2069 0.040 Uiso 1 1 calc R . .
C27 C -0.2888(4) 0.1959(6) 0.1333(2) 0.0279(9) Uani 1 1 d . . .
H27 H -0.3587 0.1128 0.1515 0.033 Uiso 1 1 calc R . .
C28 C -0.3418(4) 0.3791(7) 0.1019(2) 0.0334(10) Uani 1 1 d . . .
C29 C -0.3687(5) 0.4050(8) 0.0197(2) 0.0429(12) Uani 1 1 d . . .
H29A H -0.4433 0.3279 0.0033 0.064 Uiso 1 1 calc R . .
H29B H -0.2889 0.3720 -0.0065 0.064 Uiso 1 1 calc R . .
H29C H -0.3911 0.5316 0.0098 0.064 Uiso 1 1 calc R . .
C30 C -0.4678(5) 0.4385(8) 0.1408(3) 0.0464(13) Uani 1 1 d . . .
H30A H -0.4866 0.5655 0.1296 0.070 Uiso 1 1 calc R . .
H30B H -0.4535 0.4238 0.1938 0.070 Uiso 1 1 calc R . .
H30C H -0.5434 0.3640 0.1239 0.070 Uiso 1 1 calc R . .
B1 B 0.4711(5) 0.0585(6) 0.3714(2) 0.0277(12) Uani 1 1 d . . .
B2 B 0.0244(5) 0.0279(9) 0.1270(2) 0.0323(11) Uani 1 1 d . . .
Fe1 Fe 0.22313(5) 0.01358(7) 0.26420(3) 0.02408(15) Uani 1 1 d . . .
O1 O 0.4920(3) -0.0681(4) 0.42468(15) 0.0306(7) Uani 1 1 d . . .
O2 O 0.5860(3) 0.1146(4) 0.33942(15) 0.0314(7) Uani 1 1 d . . .
O3 O -0.1065(3) -0.0176(4) 0.13145(15) 0.0330(8) Uani 1 1 d . . .
O4 O 0.0465(3) 0.1747(5) 0.08337(15) 0.0354(8) Uani 1 1 d . . .

loop_
_atom_site_aniso_label
_atom_site_aniso_U_11
_atom_site_aniso_U_22
_atom_site_aniso_U_33
_atom_site_aniso_U_23
_atom_site_aniso_U_13
_atom_site_aniso_U_12
C1 0.027(2) 0.033(3) 0.043(2) -0.011(2) 0.0077(19) 0.005(2)
C2 0.030(2) 0.025(2) 0.036(2) -0.0057(19) -0.0032(19) 0.008(2)
C3 0.030(2) 0.020(2) 0.034(2) -0.0052(18) 0.0059(18) -0.0018(18)
C4 0.033(2) 0.027(2) 0.0232(19) -0.0078(17) 0.0001(17) -0.0023(19)
C5 0.037(2) 0.035(3) 0.0230(18) -0.0020(16) 0.0070(17) 0.0000(19)
C6 0.032(2) 0.026(2) 0.044(3) -0.010(2) -0.004(2) 0.003(2)
C7 0.032(2) 0.036(3) 0.028(2) -0.0165(19) -0.0038(18) 0.000(2)
C8 0.036(2) 0.050(3) 0.0240(19) -0.0170(19) 0.0021(18) 0.002(2)
C9 0.039(3) 0.036(3) 0.043(2) -0.024(2) -0.004(2) 0.021(2)
C10 0.047(3) 0.019(2) 0.051(3) -0.005(2) -0.010(2) 0.004(2)
C11 0.045(3) 0.041(4) 0.0295(19) 0.001(2) -0.0012(18) 0.010(2)
C12 0.025(2) 0.033(3) 0.0262(19) 0.0002(18) -0.0008(16) -0.0003(19)
C13 0.0288(19) 0.024(2) 0.0318(18) 0.006(2) -0.0002(15) -0.004(2)
C14 0.034(2) 0.035(3) 0.028(2) 0.0030(19) 0.0078(17) -0.002(2)
C15 0.039(2) 0.035(3) 0.026(2) -0.0030(18) 0.0027(18) 0.004(2)
C16 0.028(2) 0.031(2) 0.0241(19) 0.0053(17) 0.0041(16) 0.0013(19)
C17 0.034(2) 0.026(2) 0.033(2) -0.0015(19) 0.0022(18) -0.0053(19)
C18 0.033(2) 0.034(3) 0.024(2) -0.0016(18) 0.0014(17) 0.000(2)
C19 0.030(2) 0.043(3) 0.038(2) -0.001(2) 0.0002(19) 0.005(2)
C20 0.056(3) 0.036(3) 0.033(2) -0.0014(19) 0.000(2) 0.015(2)
C21 0.038(2) 0.048(3) 0.049(2) -0.017(3) -0.008(2) 0.004(3)
C22 0.029(2) 0.035(3) 0.028(2) 0.0007(19) -0.0007(17) 0.003(2)
C23 0.029(2) 0.049(3) 0.024(2) 0.004(2) 0.0034(17) 0.003(2)
C24 0.037(2) 0.044(3) 0.030(2) 0.005(2) 0.0039(19) 0.000(2)
C25 0.046(3) 0.031(3) 0.0231(18) 0.0004(17) 0.0055(18) 0.0012(19)
C26 0.041(3) 0.041(3) 0.0185(18) 0.0020(18) 0.0049(17) 0.000(2)
C27 0.030(2) 0.028(2) 0.0256(19) 0.0004(17) 0.0017(16) -0.004(2)
C28 0.034(2) 0.039(3) 0.028(2) 0.0023(19) 0.0083(17) 0.006(2)
C29 0.038(3) 0.057(4) 0.034(2) 0.003(2) 0.003(2) 0.012(3)
C30 0.043(3) 0.056(3) 0.042(2) 0.005(2) 0.016(2) 0.015(3)
B1 0.031(2) 0.027(3) 0.025(2) -0.0053(18) 0.0025(18) 0.001(2)
B2 0.034(2) 0.039(3) 0.0243(19) -0.010(3) -0.0015(17) 0.004(3)
Fe1 0.0266(3) 0.0227(3) 0.0229(2) -0.0036(3) 0.00078(19) 0.0032(3)
O1 0.0292(15) 0.0356(17) 0.0271(14) 0.0067(12) 0.0042(12) 0.0034(13)
O2 0.0281(16) 0.0288(17) 0.0375(15) 0.0077(14) 0.0036(13) -0.0005(14)
O3 0.0305(15) 0.030(2) 0.0382(14) -0.0010(14) -0.0034(12) -0.0005(14)
O4 0.0260(16) 0.051(2) 0.0296(15) 0.0040(14) 0.0050(12) 0.0027(15)

loop_
_atom_type_symbol
_atom_type_description
_atom_type_scat_dispersion_real
_atom_type_scat_dispersion_imag
_atom_type_scat_source
C C 0.0033 0.0016 'International Tables Vol C Tables 4.2.6.8 and 6.1.1.4'
H H 0.0000 0.0000 'International Tables Vol C Tables 4.2.6.8 and 6.1.1.4'
B B 0.0013 0.0007 'International Tables Vol C Tables 4.2.6.8 and 6.1.1.4'
Fe Fe 0.3463 0.8444 'International Tables Vol C Tables 4.2.6.8 and 6.1.1.4'
O O 0.0106 0.0060 'International Tables Vol C Tables 4.2.6.8 and 6.1.1.4'

loop_
_geom_angle_atom_site_label_1
_geom_angle_atom_site_label_2
_geom_angle_atom_site_label_3
_geom_angle
_geom_angle_site_symmetry_1
_geom_angle_site_symmetry_3
_geom_angle_publ_flag
C2 C1 C5 108.0(4) . . ?
C2 C1 Fe1 69.9(3) . . ?
C5 C1 Fe1 69.2(2) . . ?
C2 C1 H1 126.0 . . ?
C5 C1 H1 126.0 . . ?
Fe1 C1 H1 126.5 . . ?
C3 C2 C1 107.9(4) . . ?
C3 C2 Fe1 69.1(2) . . ?
C1 C2 Fe1 69.8(3) . . ?
C3 C2 H2 126.1 . . ?
C1 C2 H2 126.1 . . ?
Fe1 C2 H2 126.6 . . ?
C2 C3 C4 109.4(4) . . ?
C2 C3 Fe1 70.5(2) . . ?
C4 C3 Fe1 69.9(2) . . ?
C2 C3 H3 125.3 . . ?
C4 C3 H3 125.3 . . ?
Fe1 C3 H3 125.9 . . ?
C3 C4 C5 106.1(4) . . ?
C3 C4 B1 127.7(4) . . ?
C5 C4 B1 125.9(4) . . ?
C3 C4 Fe1 69.3(2) . . ?
C5 C4 Fe1 69.2(2) . . ?
B1 C4 Fe1 121.4(3) . . ?
C1 C5 C4 108.6(4) . . ?
C1 C5 Fe1 70.3(2) . . ?
C4 C5 Fe1 69.6(2) . . ?
C1 C5 H5 125.7 . . ?
C4 C5 H5 125.7 . . ?
Fe1 C5 H5 126.1 . . ?
C10 C6 C7 108.8(4) . . ?
C10 C6 Fe1 69.5(3) . . ?
C7 C6 Fe1 69.6(2) . . ?
C10 C6 H6 125.6 . . ?
C7 C6 H6 125.6 . . ?
Fe1 C6 H6 126.9 . . ?
C6 C7 C8 106.5(4) . . ?
C6 C7 B2 127.0(4) . . ?
C8 C7 B2 126.2(4) . . ?
C6 C7 Fe1 69.3(2) . . ?
C8 C7 Fe1 68.9(2) . . ?
B2 C7 Fe1 121.8(3) . . ?
C9 C8 C7 107.7(4) . . ?
C9 C8 Fe1 69.7(2) . . ?
C7 C8 Fe1 69.9(2) . . ?
C9 C8 H8 126.2 . . ?
C7 C8 H8 126.2 . . ?
Fe1 C8 H8 125.8 . . ?
C10 C9 C8 109.3(4) . . ?
C10 C9 Fe1 70.0(3) . . ?
C8 C9 Fe1 69.6(2) . . ?
C10 C9 H9 125.4 . . ?
C8 C9 H9 125.4 . . ?
Fe1 C9 H9 126.6 . . ?
C9 C10 C6 107.8(4) . . ?
C9 C10 Fe1 69.7(3) . . ?
C6 C10 Fe1 70.0(3) . . ?
C9 C10 H10 126.1 . . ?
C6 C10 H10 126.1 . . ?
Fe1 C10 H10 125.7 . . ?
C12 C11 H11A 109.5 . . ?
C12 C11 H11B 109.5 . . ?
H11A C11 H11B 109.5 . . ?
C12 C11 H11C 109.5 . . ?
H11A C11 H11C 109.5 . . ?
H11B C11 H11C 109.5 . . ?
O1 C12 C16 108.3(3) . . ?
O1 C12 C11 106.4(3) . . ?
C16 C12 C11 114.3(4) . . ?
O1 C12 C13 103.0(3) . . ?
C16 C12 C13 111.6(4) . . ?
C11 C12 C13 112.4(4) . . ?
O2 C13 C14 109.7(3) . . ?
O2 C13 C12 104.9(3) . . ?
C14 C13 C12 115.7(4) . . ?
O2 C13 H13 108.8 . . ?
C14 C13 H13 108.8 . . ?
C12 C13 H13 108.8 . . ?
C15 C14 C13 112.7(4) . . ?
C15 C14 H14A 109.1 . . ?
C13 C14 H14A 109.1 . . ?
C15 C14 H14B 109.1 . . ?
C13 C14 H14B 109.1 . . ?
H14A C14 H14B 107.8 . . ?
C14 C15 C17 109.2(4) . . ?
C14 C15 C18 111.8(4) . . ?
C17 C15 C18 87.9(3) . . ?
C14 C15 H15 115.0 . . ?
C17 C15 H15 115.0 . . ?
C18 C15 H15 115.0 . . ?
C12 C16 C17 108.7(3) . . ?
C12 C16 C18 113.2(4) . . ?
C17 C16 C18 87.1(3) . . ?
C12 C16 H16 114.9 . . ?
C17 C16 H16 114.9 . . ?
C18 C16 H16 114.9 . . ?
C15 C17 C16 86.6(3) . . ?
C15 C17 H17A 114.2 . . ?
C16 C17 H17A 114.2 . . ?
C15 C17 H17B 114.2 . . ?
C16 C17 H17B 114.2 . . ?
H17A C17 H17B 111.4 . . ?
C20 C18 C19 107.9(4) . . ?
C20 C18 C15 111.0(4) . . ?
C19 C18 C15 118.2(4) . . ?
C20 C18 C16 111.6(4) . . ?
C19 C18 C16 121.6(4) . . ?
C15 C18 C16 85.1(3) . . ?
C18 C19 H19A 109.5 . . ?
C18 C19 H19B 109.5 . . ?
H19A C19 H19B 109.5 . . ?
C18 C19 H19C 109.5 . . ?
H19A C19 H19C 109.5 . . ?
H19B C19 H19C 109.5 . . ?
C18 C20 H20A 109.5 . . ?
C18 C20 H20B 109.5 . . ?
H20A C20 H20B 109.5 . . ?
C18 C20 H20C 109.5 . . ?
H20A C20 H20C 109.5 . . ?
H20B C20 H20C 109.5 . . ?
C22 C21 H21A 109.5 . . ?
C22 C21 H21B 109.5 . . ?
H21A C21 H21B 109.5 . . ?
C22 C21 H21C 109.5 . . ?
H21A C21 H21C 109.5 . . ?
H21B C21 H21C 109.5 . . ?
O3 C22 C27 108.4(3) . . ?
O3 C22 C21 105.1(4) . . ?
C27 C22 C21 114.0(4) . . ?
O3 C22 C23 103.6(3) . . ?
C27 C22 C23 111.8(4) . . ?
C21 C22 C23 113.1(4) . . ?
O4 C23 C24 109.9(4) . . ?
O4 C23 C22 104.3(4) . . ?
C24 C23 C22 115.4(4) . . ?
O4 C23 H23 109.0 . . ?
C24 C23 H23 109.0 . . ?
C22 C23 H23 109.0 . . ?
C25 C24 C23 113.4(4) . . ?
C25 C24 H24A 108.9 . . ?
C23 C24 H24A 108.9 . . ?
C25 C24 H24B 108.9 . . ?
C23 C24 H24B 108.9 . . ?
H24A C24 H24B 107.7 . . ?
C24 C25 C26 108.9(4) . . ?
C24 C25 C28 110.6(4) . . ?
C26 C25 C28 88.1(3) . . ?
C24 C25 H25 115.4 . . ?
C26 C25 H25 115.4 . . ?
C28 C25 H25 115.4 . . ?
C25 C26 C27 86.4(3) . . ?
C25 C26 H26A 114.3 . . ?
C27 C26 H26A 114.3 . . ?
C25 C26 H26B 114.3 . . ?
C27 C26 H26B 114.3 . . ?
H26A C26 H26B 111.4 . . ?
C22 C27 C26 108.1(3) . . ?
C22 C27 C28 113.0(3) . . ?
C26 C27 C28 87.2(3) . . ?
C22 C27 H27 115.1 . . ?
C26 C27 H27 115.1 . . ?
C28 C27 H27 115.1 . . ?
C29 C28 C30 107.5(4) . . ?
C29 C28 C25 118.7(4) . . ?
C30 C28 C25 111.7(4) . . ?
C29 C28 C27 121.1(4) . . ?
C30 C28 C27 110.7(4) . . ?
C25 C28 C27 85.9(3) . . ?
C28 C29 H29A 109.5 . . ?
C28 C29 H29B 109.5 . . ?
H29A C29 H29B 109.5 . . ?
C28 C29 H29C 109.5 . . ?
H29A C29 H29C 109.5 . . ?
H29B C29 H29C 109.5 . . ?
C28 C30 H30A 109.5 . . ?
C28 C30 H30B 109.5 . . ?
H30A C30 H30B 109.5 . . ?
C28 C30 H30C 109.5 . . ?
H30A C30 H30C 109.5 . . ?
H30B C30 H30C 109.5 . . ?
O1 B1 O2 113.8(4) . . ?
O1 B1 C4 123.1(4) . . ?
O2 B1 C4 123.2(4) . . ?
O3 B2 O4 114.1(4) . . ?
O3 B2 C7 123.6(5) . . ?
O4 B2 C7 122.3(4) . . ?
C3 Fe1 C5 68.22(17) . . ?
C3 Fe1 C8 107.89(19) . . ?
C5 Fe1 C8 168.21(17) . . ?
C3 Fe1 C9 115.9(2) . . ?
C5 Fe1 C9 129.86(17) . . ?
C8 Fe1 C9 40.69(18) . . ?
C3 Fe1 C4 40.84(18) . . ?
C5 Fe1 C4 41.19(17) . . ?
C8 Fe1 C4 128.71(18) . . ?
C9 Fe1 C4 106.82(18) . . ?
C3 Fe1 C10 147.74(19) . . ?
C5 Fe1 C10 108.2(2) . . ?
C8 Fe1 C10 68.7(2) . . ?
C9 Fe1 C10 40.3(2) . . ?
C4 Fe1 C10 114.82(18) . . ?
C3 Fe1 C6 170.48(17) . . ?
C5 Fe1 C6 116.93(19) . . ?
C8 Fe1 C6 68.7(2) . . ?
C9 Fe1 C6 67.7(2) . . ?
C4 Fe1 C6 148.19(18) . . ?
C10 Fe1 C6 40.43(18) . . ?
C3 Fe1 C1 67.93(18) . . ?
C5 Fe1 C1 40.55(17) . . ?
C8 Fe1 C1 149.67(18) . . ?
C9 Fe1 C1 169.1(2) . . ?
C4 Fe1 C1 68.93(18) . . ?
C10 Fe1 C1 131.3(2) . . ?
C6 Fe1 C1 110.22(19) . . ?
C3 Fe1 C2 40.40(17) . . ?
C5 Fe1 C2 68.06(17) . . ?
C8 Fe1 C2 116.77(19) . . ?
C9 Fe1 C2 148.8(2) . . ?
C4 Fe1 C2 68.76(17) . . ?
C10 Fe1 C2 170.3(2) . . ?
C6 Fe1 C2 132.29(18) . . ?
C1 Fe1 C2 40.26(19) . . ?
C3 Fe1 C7 130.65(18) . . ?
C5 Fe1 C7 149.56(17) . . ?
C8 Fe1 C7 41.21(17) . . ?
C9 Fe1 C7 68.64(17) . . ?
C4 Fe1 C7 168.61(18) . . ?
C10 Fe1 C7 68.99(18) . . ?
C6 Fe1 C7 41.06(18) . . ?
C1 Fe1 C7 117.41(17) . . ?
C2 Fe1 C7 109.34(17) . . ?
B1 O1 C12 108.9(3) . . ?
B1 O2 C13 108.1(3) . . ?
B2 O3 C22 108.7(4) . . ?
B2 O4 C23 108.7(3) . . ?

loop_
_geom_bond_atom_site_label_1
_geom_bond_atom_site_label_2
_geom_bond_distance
_geom_bond_site_symmetry_2
_geom_bond_publ_flag
C1 C2 1.410(7) . ?
C1 C5 1.415(6) . ?
C1 Fe1 2.049(4) . ?
C1 H1 0.9500 . ?
C2 C3 1.409(6) . ?
C2 Fe1 2.049(4) . ?
C2 H2 0.9500 . ?
C3 C4 1.420(6) . ?
C3 Fe1 2.031(4) . ?
C3 H3 0.9500 . ?
C4 C5 1.433(6) . ?
C4 B1 1.538(6) . ?
C4 Fe1 2.039(4) . ?
C5 Fe1 2.035(4) . ?
C5 H5 0.9500 . ?
C6 C10 1.413(6) . ?
C6 C7 1.438(7) . ?
C6 Fe1 2.048(4) . ?
C6 H6 0.9500 . ?
C7 C8 1.439(6) . ?
C7 B2 1.540(7) . ?
C7 Fe1 2.052(4) . ?
C8 C9 1.417(6) . ?
C8 Fe1 2.038(4) . ?
C8 H8 0.9500 . ?
C9 C10 1.405(8) . ?
C9 Fe1 2.038(4) . ?
C9 H9 0.9500 . ?
C10 Fe1 2.042(5) . ?
C10 H10 0.9500 . ?
C11 C12 1.518(6) . ?
C11 H11A 0.9800 . ?
C11 H11B 0.9800 . ?
C11 H11C 0.9800 . ?
C12 O1 1.463(5) . ?
C12 C16 1.517(6) . ?
C12 C13 1.578(6) . ?
C13 O2 1.442(5) . ?
C13 C14 1.545(6) . ?
C13 H13 1.0000 . ?
C14 C15 1.525(7) . ?
C14 H14A 0.9900 . ?
C14 H14B 0.9900 . ?
C15 C17 1.544(6) . ?
C15 C18 1.566(5) . ?
C15 H15 1.0000 . ?
C16 C17 1.554(5) . ?
C16 C18 1.577(6) . ?
C16 H16 1.0000 . ?
C17 H17A 0.9900 . ?
C17 H17B 0.9900 . ?
C18 C20 1.504(7) . ?
C18 C19 1.529(6) . ?
C19 H19A 0.9800 . ?
C19 H19B 0.9800 . ?
C19 H19C 0.9800 . ?
C20 H20A 0.9800 . ?
C20 H20B 0.9800 . ?
C20 H20C 0.9800 . ?
C21 C22 1.521(6) . ?
C21 H21A 0.9800 . ?
C21 H21B 0.9800 . ?
C21 H21C 0.9800 . ?
C22 O3 1.473(5) . ?
C22 C27 1.511(6) . ?
C22 C23 1.581(7) . ?
C23 O4 1.455(5) . ?
C23 C24 1.529(7) . ?
C23 H23 1.0000 . ?
C24 C25 1.527(6) . ?
C24 H24A 0.9900 . ?
C24 H24B 0.9900 . ?
C25 C26 1.540(6) . ?
C25 C28 1.548(6) . ?
C25 H25 1.0000 . ?
C26 C27 1.553(6) . ?
C26 H26A 0.9900 . ?
C26 H26B 0.9900 . ?
C27 C28 1.560(7) . ?
C27 H27 1.0000 . ?
C28 C29 1.530(6) . ?
C28 C30 1.538(6) . ?
C29 H29A 0.9800 . ?
C29 H29B 0.9800 . ?
C29 H29C 0.9800 . ?
C30 H30A 0.9800 . ?
C30 H30B 0.9800 . ?
C30 H30C 0.9800 . ?
B1 O1 1.364(5) . ?
B1 O2 1.377(6) . ?
B2 O3 1.362(6) . ?
B2 O4 1.372(7) . ?

loop_
_geom_torsion_atom_site_label_1
_geom_torsion_atom_site_label_2
_geom_torsion_atom_site_label_3
_geom_torsion_atom_site_label_4
_geom_torsion
_geom_torsion_site_symmetry_1
_geom_torsion_site_symmetry_2
_geom_torsion_site_symmetry_3
_geom_torsion_site_symmetry_4
_geom_torsion_publ_flag
C5 C1 C2 C3 0.1(5) . . . . ?
Fe1 C1 C2 C3 -58.8(3) . . . . ?
C5 C1 C2 Fe1 58.9(3) . . . . ?
C1 C2 C3 C4 0.0(5) . . . . ?
Fe1 C2 C3 C4 -59.3(3) . . . . ?
C1 C2 C3 Fe1 59.3(3) . . . . ?
C2 C3 C4 C5 -0.1(5) . . . . ?
Fe1 C3 C4 C5 -59.8(3) . . . . ?
C2 C3 C4 B1 173.9(4) . . . . ?
Fe1 C3 C4 B1 114.3(4) . . . . ?
C2 C3 C4 Fe1 59.6(3) . . . . ?
C2 C1 C5 C4 -0.2(5) . . . . ?
Fe1 C1 C5 C4 59.2(3) . . . . ?
C2 C1 C5 Fe1 -59.3(3) . . . . ?
C3 C4 C5 C1 0.2(5) . . . . ?
B1 C4 C5 C1 -174.0(4) . . . . ?
Fe1 C4 C5 C1 -59.6(3) . . . . ?
C3 C4 C5 Fe1 59.8(3) . . . . ?
B1 C4 C5 Fe1 -114.4(4) . . . . ?
C10 C6 C7 C8 0.5(5) . . . . ?
Fe1 C6 C7 C8 59.1(3) . . . . ?
C10 C6 C7 B2 -173.5(4) . . . . ?
Fe1 C6 C7 B2 -114.9(4) . . . . ?
C10 C6 C7 Fe1 -58.6(3) . . . . ?
C6 C7 C8 C9 0.3(5) . . . . ?
B2 C7 C8 C9 174.4(4) . . . . ?
Fe1 C7 C8 C9 59.7(3) . . . . ?
C6 C7 C8 Fe1 -59.4(3) . . . . ?
B2 C7 C8 Fe1 114.7(4) . . . . ?
C7 C8 C9 C10 -1.0(5) . . . . ?
Fe1 C8 C9 C10 58.9(3) . . . . ?
C7 C8 C9 Fe1 -59.8(3) . . . . ?
C8 C9 C10 C6 1.3(5) . . . . ?
Fe1 C9 C10 C6 60.0(3) . . . . ?
C8 C9 C10 Fe1 -58.7(3) . . . . ?
C7 C6 C10 C9 -1.1(5) . . . . ?
Fe1 C6 C10 C9 -59.8(3) . . . . ?
C7 C6 C10 Fe1 58.6(3) . . . . ?
O1 C12 C13 O2 11.7(4) . . . . ?
C16 C12 C13 O2 127.7(4) . . . . ?
C11 C12 C13 O2 -102.4(4) . . . . ?
O1 C12 C13 C14 -109.4(4) . . . . ?
C16 C12 C13 C14 6.6(4) . . . . ?
C11 C12 C13 C14 136.5(4) . . . . ?
O2 C13 C14 C15 -124.0(4) . . . . ?
C12 C13 C14 C15 -5.6(5) . . . . ?
C13 C14 C15 C17 49.8(4) . . . . ?
C13 C14 C15 C18 -45.7(5) . . . . ?
O1 C12 C16 C17 61.1(4) . . . . ?
C11 C12 C16 C17 179.5(4) . . . . ?
C13 C12 C16 C17 -51.6(4) . . . . ?
O1 C12 C16 C18 156.1(3) . . . . ?
C11 C12 C16 C18 -85.5(4) . . . . ?
C13 C12 C16 C18 43.4(4) . . . . ?
C14 C15 C17 C16 -85.0(4) . . . . ?
C18 C15 C17 C16 27.4(3) . . . . ?
C12 C16 C17 C15 86.3(4) . . . . ?
C18 C16 C17 C15 -27.2(3) . . . . ?
C14 C15 C18 C20 -165.9(4) . . . . ?
C17 C15 C18 C20 84.2(4) . . . . ?
C14 C15 C18 C19 -40.6(5) . . . . ?
C17 C15 C18 C19 -150.4(4) . . . . ?
C14 C15 C18 C16 82.8(4) . . . . ?
C17 C15 C18 C16 -27.0(3) . . . . ?
C12 C16 C18 C20 167.0(3) . . . . ?
C17 C16 C18 C20 -83.8(4) . . . . ?
C12 C16 C18 C19 37.9(5) . . . . ?
C17 C16 C18 C19 147.1(4) . . . . ?
C12 C16 C18 C15 -82.3(4) . . . . ?
C17 C16 C18 C15 26.8(3) . . . . ?
O3 C22 C23 O4 7.4(4) . . . . ?
C27 C22 C23 O4 123.8(3) . . . . ?
C21 C22 C23 O4 -105.9(4) . . . . ?
O3 C22 C23 C24 -113.3(4) . . . . ?
C27 C22 C23 C24 3.2(5) . . . . ?
C21 C22 C23 C24 133.5(4) . . . . ?
O4 C23 C24 C25 -118.8(4) . . . . ?
C22 C23 C24 C25 -1.3(5) . . . . ?
C23 C24 C25 C26 47.0(5) . . . . ?
C23 C24 C25 C28 -48.3(5) . . . . ?
C24 C25 C26 C27 -84.7(4) . . . . ?
C28 C25 C26 C27 26.4(3) . . . . ?
O3 C22 C27 C26 63.1(4) . . . . ?
C21 C22 C27 C26 179.7(4) . . . . ?
C23 C22 C27 C26 -50.5(4) . . . . ?
O3 C22 C27 C28 157.8(3) . . . . ?
C21 C22 C27 C28 -85.5(5) . . . . ?
C23 C22 C27 C28 44.3(5) . . . . ?
C25 C26 C27 C22 87.1(4) . . . . ?
C25 C26 C27 C28 -26.2(3) . . . . ?
C24 C25 C28 C29 -40.1(6) . . . . ?
C26 C25 C28 C29 -149.7(4) . . . . ?
C24 C25 C28 C30 -166.1(4) . . . . ?
C26 C25 C28 C30 84.4(4) . . . . ?
C24 C25 C28 C27 83.3(4) . . . . ?
C26 C25 C28 C27 -26.3(3) . . . . ?
C22 C27 C28 C29 38.8(6) . . . . ?
C26 C27 C28 C29 147.3(4) . . . . ?
C22 C27 C28 C30 165.9(4) . . . . ?
C26 C27 C28 C30 -85.6(4) . . . . ?
C22 C27 C28 C25 -82.4(4) . . . . ?
C26 C27 C28 C25 26.1(3) . . . . ?
C3 C4 B1 O1 -179.3(4) . . . . ?
C5 C4 B1 O1 -6.3(6) . . . . ?
Fe1 C4 B1 O1 -92.3(4) . . . . ?
C3 C4 B1 O2 -0.6(7) . . . . ?
C5 C4 B1 O2 172.3(4) . . . . ?
Fe1 C4 B1 O2 86.4(5) . . . . ?
C6 C7 B2 O3 -11.3(7) . . . . ?
C8 C7 B2 O3 175.7(4) . . . . ?
Fe1 C7 B2 O3 -98.4(5) . . . . ?
C6 C7 B2 O4 168.9(4) . . . . ?
C8 C7 B2 O4 -4.0(7) . . . . ?
Fe1 C7 B2 O4 81.9(5) . . . . ?
C2 C3 Fe1 C5 -81.3(3) . . . . ?
C4 C3 Fe1 C5 39.0(3) . . . . ?
C2 C3 Fe1 C8 110.5(3) . . . . ?
C4 C3 Fe1 C8 -129.2(3) . . . . ?
C2 C3 Fe1 C9 153.7(3) . . . . ?
C4 C3 Fe1 C9 -86.0(3) . . . . ?
C2 C3 Fe1 C4 -120.3(4) . . . . ?
C2 C3 Fe1 C10 -171.2(4) . . . . ?
C4 C3 Fe1 C10 -50.9(5) . . . . ?
C2 C3 Fe1 C6 43.2(13) . . . . ?
C4 C3 Fe1 C6 163.5(11) . . . . ?
C2 C3 Fe1 C1 -37.4(3) . . . . ?
C4 C3 Fe1 C1 82.9(3) . . . . ?
C4 C3 Fe1 C2 120.3(4) . . . . ?
C2 C3 Fe1 C7 70.4(3) . . . . ?
C4 C3 Fe1 C7 -169.3(3) . . . . ?
C1 C5 Fe1 C3 81.1(3) . . . . ?
C4 C5 Fe1 C3 -38.7(3) . . . . ?
C1 C5 Fe1 C8 153.9(9) . . . . ?
C4 C5 Fe1 C8 34.1(11) . . . . ?
C1 C5 Fe1 C9 -172.7(3) . . . . ?
C4 C5 Fe1 C9 67.6(4) . . . . ?
C1 C5 Fe1 C4 119.7(4) . . . . ?
C1 C5 Fe1 C10 -133.1(3) . . . . ?
C4 C5 Fe1 C10 107.1(3) . . . . ?
C1 C5 Fe1 C6 -90.1(3) . . . . ?
C4 C5 Fe1 C6 150.1(3) . . . . ?
C4 C5 Fe1 C1 -119.7(4) . . . . ?
C1 C5 Fe1 C2 37.4(3) . . . . ?
C4 C5 Fe1 C2 -82.4(3) . . . . ?
C1 C5 Fe1 C7 -53.7(5) . . . . ?
C4 C5 Fe1 C7 -173.5(3) . . . . ?
C9 C8 Fe1 C3 109.2(3) . . . . ?
C7 C8 Fe1 C3 -132.1(3) . . . . ?
C9 C8 Fe1 C5 40.4(11) . . . . ?
C7 C8 Fe1 C5 159.1(9) . . . . ?
C7 C8 Fe1 C9 118.7(4) . . . . ?
C9 C8 Fe1 C4 68.7(4) . . . . ?
C7 C8 Fe1 C4 -172.6(3) . . . . ?
C9 C8 Fe1 C10 -36.7(3) . . . . ?
C7 C8 Fe1 C10 82.0(3) . . . . ?
C9 C8 Fe1 C6 -80.2(3) . . . . ?
C7 C8 Fe1 C6 38.5(3) . . . . ?
C9 C8 Fe1 C1 -174.1(4) . . . . ?
C7 C8 Fe1 C1 -55.4(5) . . . . ?
C9 C8 Fe1 C2 152.1(3) . . . . ?
C7 C8 Fe1 C2 -89.3(3) . . . . ?
C9 C8 Fe1 C7 -118.7(4) . . . . ?
C10 C9 Fe1 C3 151.7(3) . . . . ?
C8 C9 Fe1 C3 -87.6(3) . . . . ?
C10 C9 Fe1 C5 69.3(3) . . . . ?
C8 C9 Fe1 C5 -170.1(3) . . . . ?
C10 C9 Fe1 C8 -120.7(4) . . . . ?
C10 C9 Fe1 C4 108.8(3) . . . . ?
C8 C9 Fe1 C4 -130.6(3) . . . . ?
C8 C9 Fe1 C10 120.7(4) . . . . ?
C10 C9 Fe1 C6 -37.9(3) . . . . ?
C8 C9 Fe1 C6 82.7(3) . . . . ?
C10 C9 Fe1 C1 43.4(11) . . . . ?
C8 C9 Fe1 C1 164.0(10) . . . . ?
C10 C9 Fe1 C2 -174.6(3) . . . . ?
C8 C9 Fe1 C2 -54.0(5) . . . . ?
C10 C9 Fe1 C7 -82.3(3) . . . . ?
C8 C9 Fe1 C7 38.4(3) . . . . ?
C5 C4 Fe1 C3 117.4(4) . . . . ?
B1 C4 Fe1 C3 -122.4(5) . . . . ?
C3 C4 Fe1 C5 -117.4(4) . . . . ?
B1 C4 Fe1 C5 120.2(5) . . . . ?
C3 C4 Fe1 C8 71.0(3) . . . . ?
C5 C4 Fe1 C8 -171.6(3) . . . . ?
B1 C4 Fe1 C8 -51.3(4) . . . . ?
C3 C4 Fe1 C9 110.4(3) . . . . ?
C5 C4 Fe1 C9 -132.2(3) . . . . ?
B1 C4 Fe1 C9 -12.0(4) . . . . ?
C3 C4 Fe1 C10 152.8(3) . . . . ?
C5 C4 Fe1 C10 -89.7(3) . . . . ?
B1 C4 Fe1 C10 30.5(4) . . . . ?
C3 C4 Fe1 C6 -174.9(3) . . . . ?
C5 C4 Fe1 C6 -57.5(4) . . . . ?
B1 C4 Fe1 C6 62.7(5) . . . . ?
C3 C4 Fe1 C1 -80.2(3) . . . . ?
C5 C4 Fe1 C1 37.2(3) . . . . ?
B1 C4 Fe1 C1 157.4(4) . . . . ?
C3 C4 Fe1 C2 -36.9(3) . . . . ?
C5 C4 Fe1 C2 80.5(3) . . . . ?
B1 C4 Fe1 C2 -159.3(4) . . . . ?
C3 C4 Fe1 C7 45.6(10) . . . . ?
C5 C4 Fe1 C7 163.1(9) . . . . ?
B1 C4 Fe1 C7 -76.7(10) . . . . ?
C9 C10 Fe1 C3 -53.0(5) . . . . ?
C6 C10 Fe1 C3 -171.7(3) . . . . ?
C9 C10 Fe1 C5 -130.9(3) . . . . ?
C6 C10 Fe1 C5 110.4(3) . . . . ?
C9 C10 Fe1 C8 37.0(3) . . . . ?
C6 C10 Fe1 C8 -81.7(3) . . . . ?
C6 C10 Fe1 C9 -118.7(4) . . . . ?
C9 C10 Fe1 C4 -87.0(3) . . . . ?
C6 C10 Fe1 C4 154.3(3) . . . . ?
C9 C10 Fe1 C6 118.7(4) . . . . ?
C9 C10 Fe1 C1 -170.0(3) . . . . ?
C6 C10 Fe1 C1 71.2(4) . . . . ?
C9 C10 Fe1 C2 163.2(10) . . . . ?
C6 C10 Fe1 C2 44.5(12) . . . . ?
C9 C10 Fe1 C7 81.4(3) . . . . ?
C6 C10 Fe1 C7 -37.4(3) . . . . ?
C10 C6 Fe1 C3 152.3(11) . . . . ?
C7 C6 Fe1 C3 31.9(13) . . . . ?
C10 C6 Fe1 C5 -86.9(3) . . . . ?
C7 C6 Fe1 C5 152.8(2) . . . . ?
C10 C6 Fe1 C8 81.8(3) . . . . ?
C7 C6 Fe1 C8 -38.6(3) . . . . ?
C10 C6 Fe1 C9 37.8(3) . . . . ?
C7 C6 Fe1 C9 -82.6(3) . . . . ?
C10 C6 Fe1 C4 -48.3(5) . . . . ?
C7 C6 Fe1 C4 -168.7(3) . . . . ?
C7 C6 Fe1 C10 -120.4(4) . . . . ?
C10 C6 Fe1 C1 -130.7(3) . . . . ?
C7 C6 Fe1 C1 108.9(3) . . . . ?
C10 C6 Fe1 C2 -170.9(3) . . . . ?
C7 C6 Fe1 C2 68.8(3) . . . . ?
C10 C6 Fe1 C7 120.4(4) . . . . ?
C2 C1 Fe1 C3 37.6(2) . . . . ?
C5 C1 Fe1 C3 -81.8(3) . . . . ?
C2 C1 Fe1 C5 119.4(4) . . . . ?
C2 C1 Fe1 C8 -50.3(5) . . . . ?
C5 C1 Fe1 C8 -169.7(4) . . . . ?
C2 C1 Fe1 C9 150.5(10) . . . . ?
C5 C1 Fe1 C9 31.1(12) . . . . ?
C2 C1 Fe1 C4 81.6(3) . . . . ?
C5 C1 Fe1 C4 -37.8(3) . . . . ?
C2 C1 Fe1 C10 -173.3(3) . . . . ?
C5 C1 Fe1 C10 67.3(3) . . . . ?
C2 C1 Fe1 C6 -132.4(3) . . . . ?
C5 C1 Fe1 C6 108.2(3) . . . . ?
C5 C1 Fe1 C2 -119.4(4) . . . . ?
C2 C1 Fe1 C7 -88.0(3) . . . . ?
C5 C1 Fe1 C7 152.6(3) . . . . ?
C1 C2 Fe1 C3 -119.4(4) . . . . ?
C3 C2 Fe1 C5 81.7(3) . . . . ?
C1 C2 Fe1 C5 -37.6(2) . . . . ?
C3 C2 Fe1 C8 -86.5(3) . . . . ?
C1 C2 Fe1 C8 154.2(2) . . . . ?
C3 C2 Fe1 C9 -50.3(4) . . . . ?
C1 C2 Fe1 C9 -169.6(3) . . . . ?
C3 C2 Fe1 C4 37.3(3) . . . . ?
C1 C2 Fe1 C4 -82.1(3) . . . . ?
C3 C2 Fe1 C10 150.9(11) . . . . ?
C1 C2 Fe1 C10 31.5(12) . . . . ?
C3 C2 Fe1 C6 -171.2(3) . . . . ?
C1 C2 Fe1 C6 69.4(3) . . . . ?
C3 C2 Fe1 C1 119.4(4) . . . . ?
C3 C2 Fe1 C7 -130.7(3) . . . . ?
C1 C2 Fe1 C7 109.9(3) . . . . ?
C6 C7 Fe1 C3 -173.4(3) . . . . ?
C8 C7 Fe1 C3 68.6(3) . . . . ?
B2 C7 Fe1 C3 -51.8(5) . . . . ?
C6 C7 Fe1 C5 -53.7(4) . . . . ?
C8 C7 Fe1 C5 -171.7(3) . . . . ?
B2 C7 Fe1 C5 67.9(6) . . . . ?
C6 C7 Fe1 C8 118.1(4) . . . . ?
B2 C7 Fe1 C8 -120.4(5) . . . . ?
C6 C7 Fe1 C9 80.2(3) . . . . ?
C8 C7 Fe1 C9 -37.9(3) . . . . ?
B2 C7 Fe1 C9 -158.2(5) . . . . ?
C6 C7 Fe1 C4 148.6(9) . . . . ?
C8 C7 Fe1 C4 30.5(11) . . . . ?
B2 C7 Fe1 C4 -89.8(10) . . . . ?
C6 C7 Fe1 C10 36.8(3) . . . . ?
C8 C7 Fe1 C10 -81.2(3) . . . . ?
B2 C7 Fe1 C10 158.4(5) . . . . ?
C8 C7 Fe1 C6 -118.1(4) . . . . ?
B2 C7 Fe1 C6 121.6(5) . . . . ?
C6 C7 Fe1 C1 -89.9(3) . . . . ?
C8 C7 Fe1 C1 152.1(3) . . . . ?
B2 C7 Fe1 C1 31.7(5) . . . . ?
C6 C7 Fe1 C2 -133.1(3) . . . . ?
C8 C7 Fe1 C2 108.9(3) . . . . ?
B2 C7 Fe1 C2 -11.5(4) . . . . ?
O2 B1 O1 C12 3.1(5) . . . . ?
C4 B1 O1 C12 -178.1(4) . . . . ?
C16 C12 O1 B1 -127.4(4) . . . . ?
C11 C12 O1 B1 109.3(4) . . . . ?
C13 C12 O1 B1 -9.0(4) . . . . ?
O1 B1 O2 C13 5.2(5) . . . . ?
C4 B1 O2 C13 -173.6(4) . . . . ?
C14 C13 O2 B1 114.5(4) . . . . ?
C12 C13 O2 B1 -10.4(4) . . . . ?
O4 B2 O3 C22 0.5(5) . . . . ?
C7 B2 O3 C22 -179.2(4) . . . . ?
C27 C22 O3 B2 -123.8(4) . . . . ?
C21 C22 O3 B2 113.9(4) . . . . ?
C23 C22 O3 B2 -5.0(4) . . . . ?
O3 B2 O4 C23 4.7(5) . . . . ?
C7 B2 O4 C23 -175.6(4) . . . . ?
C24 C23 O4 B2 116.9(4) . . . . ?
C22 C23 O4 B2 -7.3(4) . . . . ?
